data_7043070
loop_
_publ_author_name
'Dhungana, Tara Prasad'
'Hashimoto, Hisako'
'Tobita, Hiromi'

_publ_section_title
;
 An Iron Germylene Complex Having Fe-H and Ge-H Bonds: Synthesis,
 Structure and Reactivity
;
_journal_name_full 'Dalton Trans.'
_journal_paper_doi 10.1039/C7DT01159H
_journal_year 2017
_chemical_formula_sum 'C31 H55 Fe Ge N O S Si3'
_chemical_formula_weight 702.53
_space_group_crystal_system monoclinic
_space_group_IT_number 14
_space_group_name_Hall '-P 2ybc'
_space_group_name_H-M_alt 'P 1 21/c 1'
_symmetry_space_group_name_Hall '-P 2ybc'
_symmetry_space_group_name_H-M 'P 1 21/c 1'
_atom_sites_solution_hydrogens mixed
_audit_creation_method SHELXL-2016/6
_audit_update_record
;
2017-05-11 deposited with the CCDC.
2017-05-22 downloaded from the CCDC.
;
_cell_angle_alpha 90
_cell_angle_beta 97.6371(13)
_cell_angle_gamma 90
_cell_formula_units_Z 4
_cell_length_a 12.8979(6)
_cell_length_b 16.6926(6)
_cell_length_c 17.0382(7)
_cell_measurement_reflns_used 62621
_cell_measurement_temperature 150(2)
_cell_measurement_theta_max 27.41
_cell_measurement_theta_min 1.22
_cell_volume 3635.8(3)
_computing_cell_refinement PROCESS-AUTO
_computing_data_collection PROCESS-AUTO
_computing_data_reduction 'teXsan Ver.1.11'
_computing_molecular_graphics 'ORTEP III'
_computing_publication_material 'Yadokari-XG 2009'
_computing_structure_refinement 'SHELXL-2016/6 (Sheldrick, 2016)'
_computing_structure_solution 'SHELXS-97 (Sheldrick, 1997)'
_diffrn_ambient_temperature 150(2)
_diffrn_detector_area_resol_mean 10.00
_diffrn_measured_fraction_theta_full 0.999
_diffrn_measured_fraction_theta_max 0.994
_diffrn_measurement_device_type 'Rigaku RAXIS-RAPID Imaging Plate'
_diffrn_measurement_method \w
_diffrn_radiation_type MoK\a
_diffrn_radiation_wavelength 0.71073
_diffrn_reflns_av_R_equivalents 0.0846
_diffrn_reflns_av_unetI/netI 0.0380
_diffrn_reflns_Laue_measured_fraction_full 0.999
_diffrn_reflns_Laue_measured_fraction_max 0.994
_diffrn_reflns_limit_h_max 16
_diffrn_reflns_limit_h_min -16
_diffrn_reflns_limit_k_max 21
_diffrn_reflns_limit_k_min -21
_diffrn_reflns_limit_l_max 22
_diffrn_reflns_limit_l_min -22
_diffrn_reflns_number 54145
_diffrn_reflns_point_group_measured_fraction_full 0.999
_diffrn_reflns_point_group_measured_fraction_max 0.994
_diffrn_reflns_theta_full 25.242
_diffrn_reflns_theta_max 27.452
_diffrn_reflns_theta_min 1.593
_diffrn_source 'rotating-anode X-ray tube'
_exptl_absorpt_coefficient_mu 1.405
_exptl_absorpt_correction_T_max 0.8181
_exptl_absorpt_correction_T_min 0.6855
_exptl_absorpt_correction_type numerical
_exptl_absorpt_process_details 'NUMABS (Higashi, 1999)'
_exptl_crystal_colour red
_exptl_crystal_density_diffrn 1.283
_exptl_crystal_description block
_exptl_crystal_F_000 1488
_exptl_crystal_size_max 0.410
_exptl_crystal_size_mid 0.400
_exptl_crystal_size_min 0.270
_refine_diff_density_max 0.627
_refine_diff_density_min -0.372
_refine_diff_density_rms 0.080
_refine_ls_extinction_method none
_refine_ls_goodness_of_fit_ref 1.044
_refine_ls_hydrogen_treatment mixed
_refine_ls_matrix_type full
_refine_ls_number_parameters 377
_refine_ls_number_reflns 8270
_refine_ls_number_restraints 0
_refine_ls_restrained_S_all 1.044
_refine_ls_R_factor_all 0.0539
_refine_ls_R_factor_gt 0.0431
_refine_ls_shift/su_max 0.001
_refine_ls_shift/su_mean 0.000
_refine_ls_structure_factor_coef Fsqd
_refine_ls_weighting_details 'w=1/[\s^2^(Fo^2^)+(0.1000P)^2^] where P=(Fo^2^+2Fc^2^)/3'
_refine_ls_weighting_scheme calc
_refine_ls_wR_factor_gt 0.1287
_refine_ls_wR_factor_ref 0.1367
_reflns_Friedel_coverage 0.000
_reflns_number_gt 7095
_reflns_number_total 8270
_reflns_threshold_expression 'I > 2\s(I)'
_cod_data_source_file c7dt01159h2.cif
_cod_data_source_block tara7a
_cod_database_code 7043070
_shelx_shelxl_version_number 2016/6
_shelx_space_group_comment
;
The symmetry employed for this shelxl refinement is uniquely defined
by the following loop, which should always be used as a source of
symmetry information in preference to the above space-group names.
They are only intended as comments. The initial checkcif.report recommended to remove reflections seriously effected by the beamstop from the final refinement( Alert-B level).  According to this comment, those reflections (Error/esd > 10) were removed: (h,k,l) = (0,0,2), (1,1,0), (1,1,1), (0,1,1).
;
_shelx_estimated_absorpt_t_min 0.596
_shelx_estimated_absorpt_t_max 0.703

loop_
_space_group_symop_operation_xyz
'x, y, z'
'-x, y+1/2, -z+1/2'
'-x, -y, -z'
'x, -y-1/2, z-1/2'

loop_
_atom_site_label
_atom_site_type_symbol
_atom_site_fract_x
_atom_site_fract_y
_atom_site_fract_z
_atom_site_U_iso_or_equiv
_atom_site_adp_type
_atom_site_occupancy
_atom_site_site_symmetry_order
_atom_site_calc_flag
_atom_site_refinement_flags_posn
_atom_site_refinement_flags_adp
Fe1 Fe 0.37210(3) 0.07204(2) 0.17874(2) 0.01981(11) Uani 1 1 d . .
Ge1 Ge 0.15694(2) 0.21828(2) 0.13643(2) 0.02432(10) Uani 1 1 d . .
Si1 Si -0.05775(6) 0.19821(4) 0.20628(4) 0.02254(16) Uani 1 1 d . .
Si2 Si 0.09474(6) 0.33992(4) 0.26193(4) 0.02316(16) Uani 1 1 d . .
Si3 Si -0.02649(6) 0.33850(5) 0.08936(4) 0.02517(17) Uani 1 1 d . .
S1 S 0.20296(5) 0.10594(4) 0.19929(4) 0.02717(16) Uani 1 1 d . .
H1 H 0.127(3) 0.203(2) 0.044(2) 0.053(11) Uiso 1 1 d . .
H2 H 0.250(3) 0.2776(18) 0.1418(18) 0.028(8) Uiso 1 1 d . .
O1 O 0.45332(19) 0.22598(12) 0.23814(13) 0.0402(5) Uani 1 1 d . .
N1 N 0.39033(18) 0.00401(14) 0.34210(13) 0.0259(5) Uani 1 1 d . .
C1 C 0.38267(19) 0.03026(15) 0.27806(15) 0.0226(5) Uani 1 1 d . .
C2 C 0.03742(19) 0.27482(14) 0.17573(14) 0.0194(5) Uani 1 1 d . .
C3 C 0.4196(2) 0.16564(16) 0.21427(15) 0.0257(5) Uani 1 1 d . .
C4 C 0.38193(19) -0.02128(16) 0.41896(15) 0.0232(5) Uani 1 1 d . .
C5 C 0.3494(2) 0.03364(16) 0.47136(15) 0.0251(5) Uani 1 1 d . .
C6 C 0.3376(2) 0.00592(18) 0.54701(16) 0.0284(6) Uani 1 1 d . .
H3 H 0.316559 0.042491 0.584597 0.034 Uiso 1 1 calc R U
C7 C 0.3558(2) -0.07385(19) 0.56902(17) 0.0306(6) Uani 1 1 d . .
C8 C 0.3896(2) -0.12597(18) 0.51420(17) 0.0317(6) Uani 1 1 d . .
H4 H 0.403000 -0.180276 0.528892 0.038 Uiso 1 1 calc R U
C9 C 0.4047(2) -0.10145(17) 0.43869(16) 0.0262(5) Uani 1 1 d . .
C10 C 0.3255(2) 0.11866(17) 0.44724(18) 0.0336(6) Uani 1 1 d . .
H5 H 0.384681 0.141339 0.424166 0.050 Uiso 1 1 calc R U
H6 H 0.313495 0.150056 0.493794 0.050 Uiso 1 1 calc R U
H7 H 0.262681 0.120214 0.407973 0.050 Uiso 1 1 calc R U
C11 C 0.4430(3) -0.15744(18) 0.38047(19) 0.0395(7) Uani 1 1 d . .
H8 H 0.513068 -0.140999 0.370569 0.059 Uiso 1 1 calc R U
H9 H 0.395195 -0.156060 0.330728 0.059 Uiso 1 1 calc R U
H10 H 0.445986 -0.211986 0.401927 0.059 Uiso 1 1 calc R U
C12 C 0.3399(3) -0.1030(2) 0.64980(18) 0.0419(8) Uani 1 1 d . .
H11 H 0.333872 -0.161553 0.649133 0.063 Uiso 1 1 calc R U
H12 H 0.275727 -0.079552 0.664844 0.063 Uiso 1 1 calc R U
H13 H 0.399681 -0.087039 0.688231 0.063 Uiso 1 1 calc R U
C13 C 0.4644(2) -0.01958(16) 0.14022(16) 0.0270(5) Uani 1 1 d . .
C14 C 0.4897(2) 0.05434(17) 0.10705(15) 0.0256(5) Uani 1 1 d . .
C15 C 0.3978(2) 0.08455(17) 0.05983(15) 0.0275(6) Uani 1 1 d . .
C16 C 0.3168(2) 0.02760(18) 0.06271(16) 0.0316(6) Uani 1 1 d . .
C17 C 0.3562(2) -0.03621(17) 0.11359(18) 0.0315(6) Uani 1 1 d . .
C18 C 0.5401(3) -0.07340(19) 0.19082(19) 0.0379(7) Uani 1 1 d . .
H14 H 0.590828 -0.095476 0.158603 0.057 Uiso 1 1 calc R U
H15 H 0.501598 -0.117279 0.211947 0.057 Uiso 1 1 calc R U
H16 H 0.577051 -0.042367 0.234728 0.057 Uiso 1 1 calc R U
C19 C 0.5969(2) 0.0909(2) 0.11373(18) 0.0367(7) Uani 1 1 d . .
H17 H 0.639809 0.070411 0.161272 0.055 Uiso 1 1 calc R U
H18 H 0.591248 0.149312 0.117410 0.055 Uiso 1 1 calc R U
H19 H 0.629662 0.076924 0.066851 0.055 Uiso 1 1 calc R U
C20 C 0.3930(3) 0.1597(2) 0.01135(18) 0.0446(8) Uani 1 1 d . .
H20 H 0.413435 0.147781 -0.040782 0.067 Uiso 1 1 calc R U
H21 H 0.440837 0.199604 0.038274 0.067 Uiso 1 1 calc R U
H22 H 0.321445 0.180814 0.004837 0.067 Uiso 1 1 calc R U
C21 C 0.2098(3) 0.0313(2) 0.0171(2) 0.0465(9) Uani 1 1 d . .
H23 H 0.192272 0.087079 0.003093 0.070 Uiso 1 1 calc R U
H24 H 0.158907 0.009927 0.049557 0.070 Uiso 1 1 calc R U
H25 H 0.207908 -0.000662 -0.031321 0.070 Uiso 1 1 calc R U
C22 C 0.2974(3) -0.1101(2) 0.1305(2) 0.0492(9) Uani 1 1 d . .
H26 H 0.225559 -0.095671 0.137503 0.074 Uiso 1 1 calc R U
H27 H 0.331863 -0.135366 0.178993 0.074 Uiso 1 1 calc R U
H28 H 0.296335 -0.147545 0.086148 0.074 Uiso 1 1 calc R U
C23 C -0.0762(3) 0.11182(18) 0.13574(18) 0.0351(7) Uani 1 1 d . .
H29 H -0.009586 0.083632 0.135701 0.053 Uiso 1 1 calc R U
H30 H -0.100460 0.131682 0.082316 0.053 Uiso 1 1 calc R U
H31 H -0.128325 0.074921 0.152263 0.053 Uiso 1 1 calc R U
C24 C -0.0160(2) 0.15361(18) 0.30624(17) 0.0321(6) Uani 1 1 d . .
H32 H -0.068959 0.115280 0.318770 0.048 Uiso 1 1 calc R U
H33 H -0.008156 0.196225 0.346148 0.048 Uiso 1 1 calc R U
H34 H 0.051023 0.125952 0.306160 0.048 Uiso 1 1 calc R U
C25 C -0.1905(2) 0.2428(2) 0.21117(19) 0.0338(6) Uani 1 1 d . .
H35 H -0.218965 0.263525 0.158909 0.051 Uiso 1 1 calc R U
H36 H -0.184348 0.286683 0.249757 0.051 Uiso 1 1 calc R U
H37 H -0.237306 0.201568 0.227407 0.051 Uiso 1 1 calc R U
C26 C 0.1958(2) 0.28559(18) 0.33055(18) 0.0343(7) Uani 1 1 d . .
H38 H 0.229794 0.323017 0.370233 0.051 Uiso 1 1 calc R U
H39 H 0.248321 0.262800 0.300344 0.051 Uiso 1 1 calc R U
H40 H 0.162493 0.242439 0.357112 0.051 Uiso 1 1 calc R U
C27 C -0.0055(2) 0.37821(18) 0.32307(17) 0.0332(6) Uani 1 1 d . .
H41 H -0.042128 0.332852 0.343437 0.050 Uiso 1 1 calc R U
H42 H -0.055977 0.412080 0.290187 0.050 Uiso 1 1 calc R U
H43 H 0.029257 0.409697 0.367516 0.050 Uiso 1 1 calc R U
C28 C 0.1642(2) 0.43029(17) 0.22960(19) 0.0346(6) Uani 1 1 d . .
H44 H 0.113991 0.464839 0.197251 0.052 Uiso 1 1 calc R U
H45 H 0.218818 0.413327 0.198347 0.052 Uiso 1 1 calc R U
H46 H 0.196004 0.459973 0.276305 0.052 Uiso 1 1 calc R U
C29 C -0.1121(3) 0.2782(2) 0.01370(18) 0.0386(7) Uani 1 1 d . .
H47 H -0.142413 0.313377 -0.029392 0.058 Uiso 1 1 calc R U
H48 H -0.168359 0.253268 0.038533 0.058 Uiso 1 1 calc R U
H49 H -0.070269 0.236447 -0.007583 0.058 Uiso 1 1 calc R U
C30 C 0.0718(3) 0.3866(2) 0.03238(19) 0.0407(7) Uani 1 1 d . .
H50 H 0.035270 0.418354 -0.011187 0.061 Uiso 1 1 calc R U
H51 H 0.113663 0.345026 0.010900 0.061 Uiso 1 1 calc R U
H52 H 0.117787 0.421655 0.067675 0.061 Uiso 1 1 calc R U
C31 C -0.1090(2) 0.42155(18) 0.12119(19) 0.0365(7) Uani 1 1 d . .
H53 H -0.064001 0.461740 0.150537 0.055 Uiso 1 1 calc R U
H54 H -0.157803 0.399921 0.155280 0.055 Uiso 1 1 calc R U
H55 H -0.148563 0.446490 0.074402 0.055 Uiso 1 1 calc R U

loop_
_atom_site_aniso_label
_atom_site_aniso_U_11
_atom_site_aniso_U_22
_atom_site_aniso_U_33
_atom_site_aniso_U_23
_atom_site_aniso_U_13
_atom_site_aniso_U_12
Fe1 0.01944(19) 0.01986(19) 0.02010(18) -0.00171(13) 0.00245(13) 0.00186(13)
Ge1 0.02278(16) 0.02622(17) 0.02439(16) 0.00170(10) 0.00477(11) 0.00581(11)
Si1 0.0233(4) 0.0197(3) 0.0247(3) -0.0008(3) 0.0034(3) -0.0028(3)
Si2 0.0213(3) 0.0203(3) 0.0268(4) -0.0033(3) -0.0011(3) 0.0001(3)
Si3 0.0202(3) 0.0286(4) 0.0257(4) 0.0067(3) -0.0008(3) 0.0018(3)
S1 0.0232(3) 0.0255(3) 0.0337(4) 0.0033(3) 0.0072(3) 0.0067(3)
O1 0.0488(14) 0.0279(11) 0.0429(13) -0.0067(9) 0.0025(10) -0.0095(10)
N1 0.0233(11) 0.0274(11) 0.0274(11) 0.0016(9) 0.0046(8) 0.0010(9)
C1 0.0171(11) 0.0208(12) 0.0296(13) 0.0000(10) 0.0027(9) 0.0027(9)
C2 0.0188(12) 0.0179(11) 0.0211(11) 0.0002(9) 0.0013(9) 0.0019(9)
C3 0.0303(14) 0.0266(13) 0.0205(12) 0.0013(10) 0.0048(10) 0.0020(11)
C4 0.0165(11) 0.0286(13) 0.0235(12) 0.0057(10) -0.0008(9) -0.0002(10)
C5 0.0185(12) 0.0276(13) 0.0286(13) 0.0046(10) 0.0016(9) 0.0005(10)
C6 0.0225(13) 0.0374(15) 0.0256(13) 0.0011(11) 0.0040(10) -0.0003(11)
C7 0.0211(13) 0.0405(16) 0.0294(14) 0.0088(12) 0.0000(10) -0.0043(11)
C8 0.0281(14) 0.0294(14) 0.0363(15) 0.0086(12) -0.0007(11) -0.0015(11)
C9 0.0202(12) 0.0263(13) 0.0315(14) 0.0024(11) 0.0007(10) -0.0021(10)
C10 0.0350(16) 0.0292(14) 0.0375(15) 0.0056(12) 0.0081(12) 0.0083(12)
C11 0.0498(19) 0.0273(15) 0.0418(17) -0.0020(12) 0.0075(14) 0.0006(14)
C12 0.0381(17) 0.054(2) 0.0333(16) 0.0173(15) 0.0046(13) -0.0042(15)
C13 0.0271(13) 0.0256(13) 0.0287(13) -0.0047(10) 0.0046(10) 0.0053(11)
C14 0.0240(13) 0.0325(14) 0.0211(12) -0.0055(10) 0.0064(9) 0.0023(11)
C15 0.0322(14) 0.0308(14) 0.0192(12) -0.0052(10) 0.0022(10) 0.0036(11)
C16 0.0267(14) 0.0366(15) 0.0299(14) -0.0169(12) -0.0019(11) 0.0047(12)
C17 0.0293(14) 0.0262(14) 0.0399(16) -0.0116(12) 0.0079(11) -0.0016(11)
C18 0.0367(17) 0.0350(16) 0.0422(17) -0.0016(13) 0.0061(13) 0.0145(13)
C19 0.0276(15) 0.0478(18) 0.0360(16) -0.0029(14) 0.0087(12) -0.0036(13)
C20 0.060(2) 0.0494(19) 0.0228(14) 0.0050(13) 0.0009(14) 0.0087(17)
C21 0.0318(16) 0.057(2) 0.0459(18) -0.0247(16) -0.0133(14) 0.0062(15)
C22 0.048(2) 0.0344(17) 0.066(2) -0.0134(16) 0.0137(17) -0.0116(15)
C23 0.0368(16) 0.0270(14) 0.0407(16) -0.0079(12) 0.0019(13) -0.0091(12)
C24 0.0357(15) 0.0292(14) 0.0324(14) 0.0046(11) 0.0082(12) -0.0022(12)
C25 0.0244(14) 0.0365(16) 0.0417(16) 0.0010(13) 0.0079(11) -0.0038(12)
C26 0.0334(15) 0.0377(16) 0.0279(14) -0.0043(12) -0.0100(11) 0.0026(12)
C27 0.0347(15) 0.0313(15) 0.0337(15) -0.0102(12) 0.0053(12) 0.0020(12)
C28 0.0273(14) 0.0264(14) 0.0488(18) -0.0050(12) 0.0004(12) -0.0051(11)
C29 0.0333(16) 0.052(2) 0.0275(14) 0.0037(13) -0.0069(12) -0.0006(14)
C30 0.0361(17) 0.0487(19) 0.0376(16) 0.0195(14) 0.0059(13) -0.0002(14)
C31 0.0279(15) 0.0310(15) 0.0493(18) 0.0084(13) -0.0001(13) 0.0087(12)

loop_
_atom_type_symbol
_atom_type_description
_atom_type_scat_dispersion_real
_atom_type_scat_dispersion_imag
_atom_type_scat_source
C C 0.0033 0.0016 'International Tables Vol C Tables 4.2.6.8 and 6.1.1.4'
H H 0.0000 0.0000 'International Tables Vol C Tables 4.2.6.8 and 6.1.1.4'
Fe Fe 0.3463 0.8444 'International Tables Vol C Tables 4.2.6.8 and 6.1.1.4'
Ge Ge 0.1547 1.8001 'International Tables Vol C Tables 4.2.6.8 and 6.1.1.4'
N N 0.0061 0.0033 'International Tables Vol C Tables 4.2.6.8 and 6.1.1.4'
O O 0.0106 0.0060 'International Tables Vol C Tables 4.2.6.8 and 6.1.1.4'
S S 0.1246 0.1234 'International Tables Vol C Tables 4.2.6.8 and 6.1.1.4'
Si Si 0.0817 0.0704 'International Tables Vol C Tables 4.2.6.8 and 6.1.1.4'

loop_
_geom_angle_atom_site_label_1
_geom_angle_atom_site_label_2
_geom_angle_atom_site_label_3
_geom_angle
C3 Fe1 C1 92.34(11)
C3 Fe1 C14 94.60(12)
C1 Fe1 C14 121.25(11)
C3 Fe1 C13 124.78(12)
C1 Fe1 C13 92.06(11)
C14 Fe1 C13 39.46(11)
C3 Fe1 C15 98.68(11)
C1 Fe1 C15 158.60(11)
C14 Fe1 C15 39.91(10)
C13 Fe1 C15 66.59(11)
C3 Fe1 C17 160.99(12)
C1 Fe1 C17 98.66(12)
C14 Fe1 C17 66.44(11)
C13 Fe1 C17 39.85(11)
C15 Fe1 C17 66.23(11)
C3 Fe1 C16 133.16(12)
C1 Fe1 C16 134.45(12)
C14 Fe1 C16 65.82(11)
C13 Fe1 C16 65.90(11)
C15 Fe1 C16 38.98(11)
C17 Fe1 C16 39.05(12)
C3 Fe1 S1 91.31(9)
C1 Fe1 S1 84.78(8)
C14 Fe1 S1 152.93(8)
C13 Fe1 S1 143.90(8)
C15 Fe1 S1 113.06(8)
C17 Fe1 S1 105.03(8)
C16 Fe1 S1 91.12(8)
C2 Ge1 S1 114.18(7)
C2 Ge1 H1 107.8(15)
S1 Ge1 H1 111.3(14)
C2 Ge1 H2 107.8(11)
S1 Ge1 H2 111.0(11)
H1 Ge1 H2 104.2(19)
C24 Si1 C23 105.94(14)
C24 Si1 C25 105.73(14)
C23 Si1 C25 107.15(14)
C24 Si1 C2 113.60(12)
C23 Si1 C2 112.08(13)
C25 Si1 C2 111.85(12)
C26 Si2 C28 104.70(14)
C26 Si2 C27 107.05(14)
C28 Si2 C27 106.27(14)
C26 Si2 C2 112.01(12)
C28 Si2 C2 112.71(13)
C27 Si2 C2 113.49(12)
C31 Si3 C29 106.92(15)
C31 Si3 C30 106.39(15)
C29 Si3 C30 104.52(16)
C31 Si3 C2 113.12(13)
C29 Si3 C2 112.65(13)
C30 Si3 C2 112.62(13)
Ge1 S1 Fe1 109.38(3)
C1 N1 C4 169.8(3)
N1 C1 Fe1 179.3(3)
Si1 C2 Si2 112.00(12)
Si1 C2 Si3 111.00(12)
Si2 C2 Si3 111.20(12)
Si1 C2 Ge1 109.29(12)
Si2 C2 Ge1 106.95(12)
Si3 C2 Ge1 106.13(11)
O1 C3 Fe1 178.1(3)
C5 C4 N1 118.3(2)
C5 C4 C9 123.4(2)
N1 C4 C9 118.3(2)
C4 C5 C6 117.1(2)
C4 C5 C10 121.3(2)
C6 C5 C10 121.6(3)
C7 C6 C5 122.0(3)
C7 C6 H3 119.0
C5 C6 H3 119.0
C8 C7 C6 118.3(3)
C8 C7 C12 120.5(3)
C6 C7 C12 121.2(3)
C9 C8 C7 122.3(3)
C9 C8 H4 118.9
C7 C8 H4 118.9
C8 C9 C4 117.0(3)
C8 C9 C11 122.0(3)
C4 C9 C11 121.0(3)
C5 C10 H5 109.5
C5 C10 H6 109.5
H5 C10 H6 109.5
C5 C10 H7 109.5
H5 C10 H7 109.5
H6 C10 H7 109.5
C9 C11 H8 109.5
C9 C11 H9 109.5
H8 C11 H9 109.5
C9 C11 H10 109.5
H8 C11 H10 109.5
H9 C11 H10 109.5
C7 C12 H11 109.5
C7 C12 H12 109.5
H11 C12 H12 109.5
C7 C12 H13 109.5
H11 C12 H13 109.5
H12 C12 H13 109.5
C14 C13 C17 108.0(2)
C14 C13 C18 125.5(3)
C17 C13 C18 126.4(3)
C14 C13 Fe1 70.08(15)
C17 C13 Fe1 70.83(15)
C18 C13 Fe1 127.34(19)
C13 C14 C15 108.3(2)
C13 C14 C19 125.7(3)
C15 C14 C19 125.7(3)
C13 C14 Fe1 70.46(15)
C15 C14 Fe1 70.61(15)
C19 C14 Fe1 129.1(2)
C16 C15 C14 107.6(2)
C16 C15 C20 127.1(3)
C14 C15 C20 125.1(3)
C16 C15 Fe1 71.90(16)
C14 C15 Fe1 69.48(14)
C20 C15 Fe1 127.8(2)
C15 C16 C17 108.5(2)
C15 C16 C21 126.1(3)
C17 C16 C21 125.3(3)
C15 C16 Fe1 69.12(15)
C17 C16 Fe1 69.47(15)
C21 C16 Fe1 129.6(2)
C16 C17 C13 107.5(3)
C16 C17 C22 125.8(3)
C13 C17 C22 126.5(3)
C16 C17 Fe1 71.48(15)
C13 C17 Fe1 69.32(15)
C22 C17 Fe1 128.3(2)
C13 C18 H14 109.5
C13 C18 H15 109.5
H14 C18 H15 109.5
C13 C18 H16 109.5
H14 C18 H16 109.5
H15 C18 H16 109.5
C14 C19 H17 109.5
C14 C19 H18 109.5
H17 C19 H18 109.5
C14 C19 H19 109.5
H17 C19 H19 109.5
H18 C19 H19 109.5
C15 C20 H20 109.5
C15 C20 H21 109.5
H20 C20 H21 109.5
C15 C20 H22 109.5
H20 C20 H22 109.5
H21 C20 H22 109.5
C16 C21 H23 109.5
C16 C21 H24 109.5
H23 C21 H24 109.5
C16 C21 H25 109.5
H23 C21 H25 109.5
H24 C21 H25 109.5
C17 C22 H26 109.5
C17 C22 H27 109.5
H26 C22 H27 109.5
C17 C22 H28 109.5
H26 C22 H28 109.5
H27 C22 H28 109.5
Si1 C23 H29 109.5
Si1 C23 H30 109.5
H29 C23 H30 109.5
Si1 C23 H31 109.5
H29 C23 H31 109.5
H30 C23 H31 109.5
Si1 C24 H32 109.5
Si1 C24 H33 109.5
H32 C24 H33 109.5
Si1 C24 H34 109.5
H32 C24 H34 109.5
H33 C24 H34 109.5
Si1 C25 H35 109.5
Si1 C25 H36 109.5
H35 C25 H36 109.5
Si1 C25 H37 109.5
H35 C25 H37 109.5
H36 C25 H37 109.5
Si2 C26 H38 109.5
Si2 C26 H39 109.5
H38 C26 H39 109.5
Si2 C26 H40 109.5
H38 C26 H40 109.5
H39 C26 H40 109.5
Si2 C27 H41 109.5
Si2 C27 H42 109.5
H41 C27 H42 109.5
Si2 C27 H43 109.5
H41 C27 H43 109.5
H42 C27 H43 109.5
Si2 C28 H44 109.5
Si2 C28 H45 109.5
H44 C28 H45 109.5
Si2 C28 H46 109.5
H44 C28 H46 109.5
H45 C28 H46 109.5
Si3 C29 H47 109.5
Si3 C29 H48 109.5
H47 C29 H48 109.5
Si3 C29 H49 109.5
H47 C29 H49 109.5
H48 C29 H49 109.5
Si3 C30 H50 109.5
Si3 C30 H51 109.5
H50 C30 H51 109.5
Si3 C30 H52 109.5
H50 C30 H52 109.5
H51 C30 H52 109.5
Si3 C31 H53 109.5
Si3 C31 H54 109.5
H53 C31 H54 109.5
Si3 C31 H55 109.5
H53 C31 H55 109.5
H54 C31 H55 109.5

loop_
_geom_bond_atom_site_label_1
_geom_bond_atom_site_label_2
_geom_bond_distance
Fe1 C3 1.756(3)
Fe1 C1 1.819(3)
Fe1 C14 2.091(2)
Fe1 C13 2.096(3)
Fe1 C15 2.106(3)
Fe1 C17 2.116(3)
Fe1 C16 2.143(3)
Fe1 S1 2.3248(7)
Ge1 C2 1.997(2)
Ge1 S1 2.2015(7)
Ge1 H1 1.59(4)
Ge1 H2 1.55(3)
Si1 C24 1.871(3)
Si1 C23 1.872(3)
Si1 C25 1.879(3)
Si1 C2 1.893(3)
Si2 C26 1.867(3)
Si2 C28 1.874(3)
Si2 C27 1.877(3)
Si2 C2 1.896(2)
Si3 C31 1.872(3)
Si3 C29 1.875(3)
Si3 C30 1.877(3)
Si3 C2 1.911(2)
O1 C3 1.150(3)
N1 C1 1.168(3)
N1 C4 1.394(3)
C4 C5 1.383(4)
C4 C9 1.401(4)
C5 C6 1.397(4)
C5 C10 1.498(4)
C6 C7 1.395(4)
C6 H3 0.9500
C7 C8 1.389(4)
C7 C12 1.500(4)
C8 C9 1.388(4)
C8 H4 0.9500
C9 C11 1.494(4)
C10 H5 0.9800
C10 H6 0.9800
C10 H7 0.9800
C11 H8 0.9800
C11 H9 0.9800
C11 H10 0.9800
C12 H11 0.9800
C12 H12 0.9800
C12 H13 0.9800
C13 C14 1.414(4)
C13 C17 1.436(4)
C13 C18 1.510(4)
C14 C15 1.433(4)
C14 C19 1.502(4)
C15 C16 1.418(4)
C15 C20 1.499(4)
C16 C17 1.424(4)
C16 C21 1.493(4)
C17 C22 1.495(4)
C18 H14 0.9800
C18 H15 0.9800
C18 H16 0.9800
C19 H17 0.9800
C19 H18 0.9800
C19 H19 0.9800
C20 H20 0.9800
C20 H21 0.9800
C20 H22 0.9800
C21 H23 0.9800
C21 H24 0.9800
C21 H25 0.9800
C22 H26 0.9800
C22 H27 0.9800
C22 H28 0.9800
C23 H29 0.9800
C23 H30 0.9800
C23 H31 0.9800
C24 H32 0.9800
C24 H33 0.9800
C24 H34 0.9800
C25 H35 0.9800
C25 H36 0.9800
C25 H37 0.9800
C26 H38 0.9800
C26 H39 0.9800
C26 H40 0.9800
C27 H41 0.9800
C27 H42 0.9800
C27 H43 0.9800
C28 H44 0.9800
C28 H45 0.9800
C28 H46 0.9800
C29 H47 0.9800
C29 H48 0.9800
C29 H49 0.9800
C30 H50 0.9800
C30 H51 0.9800
C30 H52 0.9800
C31 H53 0.9800
C31 H54 0.9800
C31 H55 0.9800

loop_
_geom_torsion_atom_site_label_1
_geom_torsion_atom_site_label_2
_geom_torsion_atom_site_label_3
_geom_torsion_atom_site_label_4
_geom_torsion
C24 Si1 C2 Si2 -38.78(17)
C23 Si1 C2 Si2 -158.81(14)
C25 Si1 C2 Si2 80.82(16)
C24 Si1 C2 Si3 -163.72(13)
C23 Si1 C2 Si3 76.24(16)
C25 Si1 C2 Si3 -44.12(17)
C24 Si1 C2 Ge1 79.56(15)
C23 Si1 C2 Ge1 -40.48(16)
C25 Si1 C2 Ge1 -160.85(13)
C26 Si2 C2 Si1 75.43(17)
C28 Si2 C2 Si1 -166.80(13)
C27 Si2 C2 Si1 -45.93(17)
C26 Si2 C2 Si3 -159.73(14)
C28 Si2 C2 Si3 -41.96(17)
C27 Si2 C2 Si3 78.90(17)
C26 Si2 C2 Ge1 -44.29(17)
C28 Si2 C2 Ge1 73.48(15)
C27 Si2 C2 Ge1 -165.65(13)
C1 N1 C4 C5 -46.7(16)
C1 N1 C4 C9 131.9(15)
N1 C4 C5 C6 177.5(2)
C9 C4 C5 C6 -1.0(4)
N1 C4 C5 C10 -1.2(4)
C9 C4 C5 C10 -179.7(3)
C4 C5 C6 C7 -1.2(4)
C10 C5 C6 C7 177.5(3)
C5 C6 C7 C8 2.0(4)
C5 C6 C7 C12 -178.3(3)
C6 C7 C8 C9 -0.7(4)
C12 C7 C8 C9 179.6(3)
C7 C8 C9 C4 -1.3(4)
C7 C8 C9 C11 178.8(3)
C5 C4 C9 C8 2.2(4)
N1 C4 C9 C8 -176.3(2)
C5 C4 C9 C11 -177.9(3)
N1 C4 C9 C11 3.6(4)
C17 C13 C14 C15 0.2(3)
C18 C13 C14 C15 177.0(2)
Fe1 C13 C14 C15 -60.77(18)
C17 C13 C14 C19 -174.4(3)
C18 C13 C14 C19 2.4(4)
Fe1 C13 C14 C19 124.7(3)
C17 C13 C14 Fe1 60.99(18)
C18 C13 C14 Fe1 -122.3(3)
C13 C14 C15 C16 -1.5(3)
C19 C14 C15 C16 173.1(3)
Fe1 C14 C15 C16 -62.16(18)
C13 C14 C15 C20 -176.9(3)
C19 C14 C15 C20 -2.3(4)
Fe1 C14 C15 C20 122.5(3)
C13 C14 C15 Fe1 60.67(17)
C19 C14 C15 Fe1 -124.7(3)
C14 C15 C16 C17 2.2(3)
C20 C15 C16 C17 177.5(3)
Fe1 C15 C16 C17 -58.41(19)
C14 C15 C16 C21 -174.9(3)
C20 C15 C16 C21 0.3(5)
Fe1 C15 C16 C21 124.5(3)
C14 C15 C16 Fe1 60.60(17)
C20 C15 C16 Fe1 -124.1(3)
C15 C16 C17 C13 -2.1(3)
C21 C16 C17 C13 175.1(3)
Fe1 C16 C17 C13 -60.25(18)
C15 C16 C17 C22 -177.5(3)
C21 C16 C17 C22 -0.4(5)
Fe1 C16 C17 C22 124.3(3)
C15 C16 C17 Fe1 58.20(18)
C21 C16 C17 Fe1 -124.6(3)
C14 C13 C17 C16 1.1(3)
C18 C13 C17 C16 -175.6(3)
Fe1 C13 C17 C16 61.64(18)
C14 C13 C17 C22 176.5(3)
C18 C13 C17 C22 -0.2(5)
Fe1 C13 C17 C22 -122.9(3)
C14 C13 C17 Fe1 -60.52(18)
C18 C13 C17 Fe1 122.8(3)
